data_4336135
loop_
_publ_author_name
'Taka-aki Okamura'
'Junko Nakagawa'

_publ_section_title
;
 Contribution of Intramolecular NH...O Hydrogen Bonds to
 Magnesium-Carboxylate Bonds
;
_journal_name_full 'Inorganic Chemistry'
_journal_page_first 10812
_journal_page_last 10824
_journal_paper_doi 10.1021/ic400671v
_journal_volume 52
_journal_year 2013
_chemical_formula_moiety 'C22 H30 N4 Mg O12'
_chemical_formula_sum 'C22 H30 Mg N4 O12'
_chemical_formula_weight 566.81
_chemical_name_systematic
; 
[Mg{2,6-(CH3CONH)2C6H3COO}2(H2O)4]
;
_space_group_IT_number 2
_symmetry_cell_setting triclinic
_symmetry_Int_Tables_number 2
_symmetry_space_group_name_Hall '-P 1'
_symmetry_space_group_name_H-M 'P -1'
_atom_sites_solution_hydrogens geom
_atom_sites_solution_primary direct
_atom_sites_solution_secondary difmap
_audit_creation_date 'Sat Jun 18 20:48:34 2005'
_audit_creation_method SHELXL-97
_cell_angle_alpha 70.874(16)
_cell_angle_beta 75.991(15)
_cell_angle_gamma 79.864(15)
_cell_formula_units_Z 1
_cell_length_a 7.5807(17)
_cell_length_b 8.289(3)
_cell_length_c 11.245(4)
_cell_measurement_reflns_used 5448
_cell_measurement_temperature 200
_cell_measurement_theta_max 27.6
_cell_measurement_theta_min 3.1
_cell_volume 644.1(4)
_computing_structure_refinement 'SHELXL-97 (Sheldrick, 2008)'
_computing_structure_solution 'SIR92 (Altomare et al., 1994)'
_diffrn_ambient_temperature 200
_diffrn_detector_area_resol_mean 10.00
_diffrn_measured_fraction_theta_full 0.992
_diffrn_measured_fraction_theta_max 0.992
_diffrn_measurement_device_type 'Rigaku RAXIS-RAPID Imaging Plate'
_diffrn_measurement_method \w
_diffrn_radiation_monochromator graphite
_diffrn_radiation_source 'fine-focus sealed tube'
_diffrn_radiation_type MoK\a
_diffrn_radiation_wavelength 0.71075
_diffrn_reflns_av_R_equivalents 0.0302
_diffrn_reflns_av_sigmaI/netI 0.0395
_diffrn_reflns_limit_h_max 9
_diffrn_reflns_limit_h_min -9
_diffrn_reflns_limit_k_max 10
_diffrn_reflns_limit_k_min -10
_diffrn_reflns_limit_l_max 14
_diffrn_reflns_limit_l_min -14
_diffrn_reflns_number 6384
_diffrn_reflns_theta_full 27.49
_diffrn_reflns_theta_max 27.49
_diffrn_reflns_theta_min 3.07
_exptl_absorpt_coefficient_mu 0.141
_exptl_absorpt_correction_T_max 0.952
_exptl_absorpt_correction_T_min 0.945
_exptl_absorpt_correction_type multi-scan
_exptl_absorpt_process_details '(Higashi, 1995)'
_exptl_crystal_colour colorless
_exptl_crystal_density_diffrn 1.461
_exptl_crystal_description block
_exptl_crystal_F_000 298
_exptl_crystal_size_max 0.400
_exptl_crystal_size_mid 0.350
_exptl_crystal_size_min 0.350
_refine_diff_density_max 0.274
_refine_diff_density_min -0.384
_refine_diff_density_rms 0.056
_refine_ls_extinction_method none
_refine_ls_goodness_of_fit_ref 1.048
_refine_ls_hydrogen_treatment mixed
_refine_ls_matrix_type full
_refine_ls_number_parameters 198
_refine_ls_number_reflns 2931
_refine_ls_number_restraints 0
_refine_ls_restrained_S_all 1.048
_refine_ls_R_factor_all 0.0427
_refine_ls_R_factor_gt 0.0385
_refine_ls_shift/su_max 0.000
_refine_ls_shift/su_mean 0.000
_refine_ls_structure_factor_coef Fsqd
_refine_ls_weighting_details 'calc w=1/[\s^2^(Fo^2^)+(0.0464P)^2^+0.2755P] where P=(Fo^2^+2Fc^2^)/3'
_refine_ls_weighting_scheme calc
_refine_ls_wR_factor_gt 0.0994
_refine_ls_wR_factor_ref 0.1018
_reflns_number_gt 2599
_reflns_number_total 2931
_reflns_threshold_expression I>2\s(I)
_cod_data_source_file ic400671v_si_002_4.cif
_cod_data_source_block 4
_cod_original_cell_volume 644.1(3)
_cod_database_code 4336135

loop_
_symmetry_equiv_pos_as_xyz
'x, y, z'
'-x, -y, -z'

loop_
_atom_site_label
_atom_site_type_symbol
_atom_site_fract_x
_atom_site_fract_y
_atom_site_fract_z
_atom_site_U_iso_or_equiv
_atom_site_adp_type
_atom_site_occupancy
_atom_site_symmetry_multiplicity
_atom_site_calc_flag
_atom_site_refinement_flags
Mg1 Mg 1.0000 0.0000 0.0000 0.01852(16) Uani 1 2 d S
O1 O 0.88779(14) 0.23661(13) 0.02475(10) 0.0278(2) Uani 1 1 d .
O2 O 0.17398(16) 0.71989(15) 0.32820(10) 0.0341(3) Uani 1 1 d .
O11 O 0.52543(13) 0.75511(12) 0.10839(9) 0.0214(2) Uani 1 1 d .
O12 O 0.61345(14) 0.70450(13) 0.29343(9) 0.0239(2) Uani 1 1 d .
O21 O 0.75872(14) -0.01930(14) -0.04271(11) 0.0270(2) Uani 1 1 d .
H12 H 0.815(3) -0.165(3) 0.2221(19) 0.032 Uiso 1 1 d .
H13 H 0.984(3) -0.159(2) 0.2435(19) 0.032 Uiso 1 1 d .
O22 O 0.90659(15) -0.10863(14) 0.19266(10) 0.0252(2) Uani 1 1 d .
H14 H 0.690(3) 0.072(3) -0.0823(18) 0.030 Uiso 1 1 d .
H15 H 0.687(3) -0.090(3) 0.0093(19) 0.030 Uiso 1 1 d .
N1 N 0.67786(15) 0.45779(15) 0.05348(11) 0.0195(2) Uani 1 1 d .
H1 H 0.645(2) 0.566(2) 0.0249(17) 0.023 Uiso 1 1 d .
N2 N 0.31276(15) 0.49929(15) 0.46498(11) 0.0208(2) Uani 1 1 d .
H2 H 0.332(2) 0.451(2) 0.5428(18) 0.025 Uiso 1 1 d .
C1 C 0.54712(17) 0.66190(16) 0.21835(12) 0.0176(3) Uani 1 1 d .
C11 C 0.50077(17) 0.47936(16) 0.25799(12) 0.0177(3) Uani 1 1 d .
C12 C 0.57586(17) 0.37806(17) 0.17545(13) 0.0191(3) Uani 1 1 d .
C13 C 0.5494(2) 0.20586(18) 0.21186(15) 0.0254(3) Uani 1 1 d .
H3 H 0.5998 0.1391 0.1549 0.030 Uiso 1 1 calc R
C14 C 0.4488(2) 0.13311(19) 0.33189(15) 0.0292(3) Uani 1 1 d .
H4 H 0.4326 0.0145 0.3586 0.035 Uiso 1 1 calc R
C15 C 0.3708(2) 0.23104(19) 0.41433(14) 0.0257(3) Uani 1 1 d .
H5 H 0.3006 0.1795 0.4965 0.031 Uiso 1 1 calc R
C16 C 0.39486(18) 0.40390(17) 0.37723(13) 0.0198(3) Uani 1 1 d .
C17 C 0.82390(18) 0.38673(17) -0.01468(13) 0.0197(3) Uani 1 1 d .
C18 C 0.90431(19) 0.50327(19) -0.14140(13) 0.0247(3) Uani 1 1 d .
H6 H 1.0380 0.4835 -0.1549 0.030 Uiso 1 1 calc R
H7 H 0.8647 0.6229 -0.1429 0.030 Uiso 1 1 calc R
H8 H 0.8631 0.4801 -0.2098 0.030 Uiso 1 1 calc R
C27 C 0.20936(18) 0.65134(19) 0.43536(13) 0.0234(3) Uani 1 1 d .
C28 C 0.1408(2) 0.7332(2) 0.54146(15) 0.0331(4) Uani 1 1 d .
H9 H 0.1583 0.8555 0.5080 0.040 Uiso 1 1 calc R
H10 H 0.2089 0.6771 0.6106 0.040 Uiso 1 1 calc R
H11 H 0.0104 0.7202 0.5749 0.040 Uiso 1 1 calc R

loop_
_atom_site_aniso_label
_atom_site_aniso_U_11
_atom_site_aniso_U_22
_atom_site_aniso_U_33
_atom_site_aniso_U_23
_atom_site_aniso_U_13
_atom_site_aniso_U_12
Mg1 0.0147(3) 0.0170(3) 0.0196(3) 0.0000(2) -0.0037(2) -0.0009(2)
O1 0.0270(5) 0.0217(5) 0.0298(6) -0.0054(4) -0.0043(4) 0.0041(4)
O2 0.0315(6) 0.0410(7) 0.0241(6) -0.0042(5) -0.0129(4) 0.0106(5)
O11 0.0240(5) 0.0177(5) 0.0182(5) 0.0010(4) -0.0059(4) -0.0011(4)
O12 0.0296(5) 0.0236(5) 0.0188(5) -0.0021(4) -0.0061(4) -0.0096(4)
O21 0.0194(5) 0.0234(5) 0.0312(6) 0.0056(4) -0.0092(4) -0.0045(4)
O22 0.0201(5) 0.0278(5) 0.0210(5) 0.0031(4) -0.0054(4) -0.0039(4)
N1 0.0199(6) 0.0162(5) 0.0191(6) -0.0020(4) -0.0034(4) -0.0002(4)
N2 0.0191(6) 0.0259(6) 0.0139(5) -0.0006(5) -0.0038(4) -0.0029(4)
C1 0.0154(6) 0.0174(6) 0.0167(6) -0.0020(5) -0.0019(5) -0.0014(4)
C11 0.0156(6) 0.0174(6) 0.0181(6) -0.0007(5) -0.0066(5) -0.0016(4)
C12 0.0168(6) 0.0190(6) 0.0192(6) -0.0013(5) -0.0055(5) -0.0017(5)
C13 0.0253(7) 0.0199(7) 0.0297(8) -0.0065(6) -0.0045(6) -0.0025(5)
C14 0.0301(8) 0.0186(7) 0.0342(8) -0.0005(6) -0.0047(6) -0.0069(5)
C15 0.0236(7) 0.0243(7) 0.0230(7) 0.0025(6) -0.0035(5) -0.0070(5)
C16 0.0164(6) 0.0229(6) 0.0181(6) -0.0013(5) -0.0063(5) -0.0023(5)
C17 0.0183(6) 0.0222(6) 0.0208(6) -0.0075(5) -0.0067(5) -0.0017(5)
C18 0.0225(7) 0.0284(7) 0.0212(7) -0.0057(6) -0.0036(5) -0.0025(5)
C27 0.0148(6) 0.0306(7) 0.0218(7) -0.0042(6) -0.0036(5) -0.0018(5)
C28 0.0286(8) 0.0397(9) 0.0271(8) -0.0106(7) -0.0029(6) 0.0039(6)

loop_
_atom_type_symbol
_atom_type_description
_atom_type_scat_dispersion_real
_atom_type_scat_dispersion_imag
_atom_type_scat_source
Mg Mg 0.0486 0.0363 'International Tables Vol C Tables 4.2.6.8 and 6.1.1.4'
O O 0.0106 0.0060 'International Tables Vol C Tables 4.2.6.8 and 6.1.1.4'
N N 0.0061 0.0033 'International Tables Vol C Tables 4.2.6.8 and 6.1.1.4'
C C 0.0033 0.0016 'International Tables Vol C Tables 4.2.6.8 and 6.1.1.4'
H H 0.0000 0.0000 'International Tables Vol C Tables 4.2.6.8 and 6.1.1.4'

loop_
_geom_angle_atom_site_label_1
_geom_angle_atom_site_label_2
_geom_angle_atom_site_label_3
_geom_angle
_geom_angle_site_symmetry_1
_geom_angle_site_symmetry_3
O21 Mg1 O21 180.0 . 2_755
O21 Mg1 O22 91.92(5) . .
O21 Mg1 O22 88.08(5) 2_755 .
O21 Mg1 O22 88.08(5) . 2_755
O21 Mg1 O22 91.92(5) 2_755 2_755
O22 Mg1 O22 180.0 . 2_755
O21 Mg1 O1 92.07(5) . 2_755
O21 Mg1 O1 87.93(5) 2_755 2_755
O22 Mg1 O1 91.96(5) . 2_755
O22 Mg1 O1 88.04(5) 2_755 2_755
O21 Mg1 O1 87.93(5) . .
O21 Mg1 O1 92.07(5) 2_755 .
O22 Mg1 O1 88.04(5) . .
O22 Mg1 O1 91.96(5) 2_755 .
O1 Mg1 O1 180.000(1) 2_755 .
C17 O1 Mg1 152.59(10) . .
Mg1 O21 H14 122.5(12) . .
Mg1 O21 H15 120.5(13) . .
H14 O21 H15 107.5(17) . .
Mg1 O22 H12 123.3(13) . .
Mg1 O22 H13 120.1(13) . .
H12 O22 H13 105.9(18) . .
C17 N1 C12 127.41(12) . .
C17 N1 H1 118.9(12) . .
C12 N1 H1 113.5(12) . .
C27 N2 C16 124.70(12) . .
C27 N2 H2 120.6(12) . .
C16 N2 H2 114.7(12) . .
O12 C1 O11 125.46(12) . .
O12 C1 C11 117.70(11) . .
O11 C1 C11 116.70(12) . .
C16 C11 C12 118.48(12) . .
C16 C11 C1 122.23(12) . .
C12 C11 C1 119.17(12) . .
C13 C12 C11 121.33(13) . .
C13 C12 N1 120.90(13) . .
C11 C12 N1 117.77(12) . .
C14 C13 C12 119.00(14) . .
C14 C13 H3 120.5 . .
C12 C13 H3 120.5 . .
C13 C14 C15 120.77(13) . .
C13 C14 H4 119.6 . .
C15 C14 H4 119.6 . .
C16 C15 C14 120.27(13) . .
C16 C15 H5 119.9 . .
C14 C15 H5 119.9 . .
C15 C16 C11 120.12(13) . .
C15 C16 N2 118.36(12) . .
C11 C16 N2 121.51(12) . .
O1 C17 N1 122.62(13) . .
O1 C17 C18 122.00(13) . .
N1 C17 C18 115.38(12) . .
C17 C18 H6 109.5 . .
C17 C18 H7 109.5 . .
H6 C18 H7 109.5 . .
C17 C18 H8 109.5 . .
H6 C18 H8 109.5 . .
H7 C18 H8 109.5 . .
O2 C27 N2 122.22(14) . .
O2 C27 C28 121.71(14) . .
N2 C27 C28 116.06(13) . .
C27 C28 H9 109.5 . .
C27 C28 H10 109.5 . .
H9 C28 H10 109.5 . .
C27 C28 H11 109.5 . .
H9 C28 H11 109.5 . .
H10 C28 H11 109.5 . .

loop_
_geom_bond_atom_site_label_1
_geom_bond_atom_site_label_2
_geom_bond_distance
_geom_bond_site_symmetry_2
Mg1 O21 2.0446(11) .
Mg1 O21 2.0447(11) 2_755
Mg1 O22 2.0516(12) .
Mg1 O22 2.0516(12) 2_755
Mg1 O1 2.0745(12) 2_755
Mg1 O1 2.0745(12) .
O1 C17 1.2288(17) .
O2 C27 1.2251(18) .
O11 C1 1.2572(16) .
O12 C1 1.2465(17) .
O21 H14 0.89(2) .
O21 H15 0.85(2) .
O22 H12 0.84(2) .
O22 H13 0.88(2) .
N1 C17 1.3474(18) .
N1 C12 1.4100(18) .
N1 H1 0.859(18) .
N2 C27 1.3481(19) .
N2 C16 1.4238(19) .
N2 H2 0.871(19) .
C1 C11 1.5103(18) .
C11 C16 1.3928(19) .
C11 C12 1.406(2) .
C12 C13 1.3870(19) .
C13 C14 1.377(2) .
C13 H3 0.9500 .
C14 C15 1.388(2) .
C14 H4 0.9500 .
C15 C16 1.387(2) .
C15 H5 0.9500 .
C17 C18 1.4900(19) .
C18 H6 0.9800 .
C18 H7 0.9800 .
C18 H8 0.9800 .
C27 C28 1.503(2) .
C28 H9 0.9800 .
C28 H10 0.9800 .
C28 H11 0.9800 .

loop_
_geom_torsion_atom_site_label_1
_geom_torsion_atom_site_label_2
_geom_torsion_atom_site_label_3
_geom_torsion_atom_site_label_4
_geom_torsion
_geom_torsion_site_symmetry_1
O21 Mg1 O1 C17 -63.7(2) .
O21 Mg1 O1 C17 116.3(2) 2_755
O22 Mg1 O1 C17 -155.7(2) .
O22 Mg1 O1 C17 24.3(2) 2_755
O12 C1 C11 C16 51.25(17) .
O11 C1 C11 C16 -132.91(13) .
O12 C1 C11 C12 -124.73(14) .
O11 C1 C11 C12 51.11(16) .
C16 C11 C12 C13 -1.37(19) .
C1 C11 C12 C13 174.77(12) .
C16 C11 C12 N1 178.02(11) .
C1 C11 C12 N1 -5.85(17) .
C17 N1 C12 C13 -33.9(2) .
C17 N1 C12 C11 146.70(13) .
C11 C12 C13 C14 -0.6(2) .
N1 C12 C13 C14 -179.99(13) .
C12 C13 C14 C15 1.7(2) .
C13 C14 C15 C16 -0.7(2) .
C14 C15 C16 C11 -1.4(2) .
C14 C15 C16 N2 -179.85(13) .
C12 C11 C16 C15 2.34(19) .
C1 C11 C16 C15 -173.67(12) .
C12 C11 C16 N2 -179.22(11) .
C1 C11 C16 N2 4.77(18) .
C27 N2 C16 C15 -130.29(15) .
C27 N2 C16 C11 51.25(19) .
Mg1 O1 C17 N1 138.85(17) .
Mg1 O1 C17 C18 -41.7(3) .
C12 N1 C17 O1 -0.4(2) .
C12 N1 C17 C18 -179.90(12) .
C16 N2 C27 O2 1.4(2) .
C16 N2 C27 C28 -178.09(13) .
